data_4024683
loop_
_publ_author_name
'Yu-Long Zhao'
'Li Chen'
'Shao-Chun Yang'
'Cui Tian'
'Qun Liu'

_publ_section_title
;
A Synthetic Strategy for Polyfunctionalized Bicyclo[3.3.1]nonanes Based on
a Tandem Three-Component [3 + 2] Cycloaddition of \a-Cinnamoyl
Ketene-S,S-acetals with Oxalyl Chloride
;
_journal_name_full 'Journal of Organic Chemistry'
_journal_page_first 5622
_journal_page_last 5625
_journal_paper_doi 10.1021/jo900764s
_journal_volume 74
_journal_year 2009
_chemical_formula_sum 'C28 H30 O6 S4'
_chemical_formula_weight 590.76
_chemical_name_systematic
; 
 ? 
;
_space_group_IT_number 2
_symmetry_cell_setting triclinic
_symmetry_space_group_name_Hall '-P 1'
_symmetry_space_group_name_H-M 'P -1'
_atom_sites_solution_hydrogens geom
_atom_sites_solution_primary direct
_atom_sites_solution_secondary difmap
_audit_creation_method SHELXL-97
_cell_angle_alpha 99.850(2)
_cell_angle_beta 97.480(2)
_cell_angle_gamma 104.845(2)
_cell_formula_units_Z 2
_cell_length_a 8.7052(10)
_cell_length_b 9.8540(12)
_cell_length_c 18.635(2)
_cell_measurement_reflns_used 5760
_cell_measurement_temperature 293(2)
_cell_measurement_theta_max 26.04
_cell_measurement_theta_min 1.51
_cell_volume 1496.8(3)
_computing_cell_refinement 'Bruker SMART'
_computing_data_collection 'Bruker SMART'
_computing_data_reduction 'Bruker SAINT'
_computing_molecular_graphics 'Bruker SHELXTL'
_computing_publication_material 'Bruker SHELXTL'
_computing_structure_refinement 'Bruker SHELXTL'
_computing_structure_solution 'Bruker SHELXTL'
_diffrn_ambient_temperature 293(2)
_diffrn_measured_fraction_theta_full 0.977
_diffrn_measured_fraction_theta_max 0.977
_diffrn_measurement_device_type 'CCD area detector'
_diffrn_measurement_method 'phi and omega scans'
_diffrn_radiation_monochromator graphite
_diffrn_radiation_source 'fine-focus sealed tube'
_diffrn_radiation_type MoK\a
_diffrn_radiation_wavelength 0.71073
_diffrn_reflns_av_R_equivalents 0.0195
_diffrn_reflns_av_sigmaI/netI 0.0464
_diffrn_reflns_limit_h_max 10
_diffrn_reflns_limit_h_min -10
_diffrn_reflns_limit_k_max 12
_diffrn_reflns_limit_k_min -11
_diffrn_reflns_limit_l_max 15
_diffrn_reflns_limit_l_min -22
_diffrn_reflns_number 8474
_diffrn_reflns_theta_full 26.04
_diffrn_reflns_theta_max 26.04
_diffrn_reflns_theta_min 2.19
_exptl_absorpt_coefficient_mu 0.356
_exptl_absorpt_correction_T_max 0.962
_exptl_absorpt_correction_T_min 0.942
_exptl_absorpt_correction_type empirical
_exptl_crystal_colour red
_exptl_crystal_density_diffrn 1.311
_exptl_crystal_density_meas ?
_exptl_crystal_density_method 'not measured'
_exptl_crystal_description block
_exptl_crystal_F_000 620
_exptl_crystal_size_max 0.17
_exptl_crystal_size_mid 0.14
_exptl_crystal_size_min 0.11
_refine_diff_density_max 0.493
_refine_diff_density_min -0.373
_refine_diff_density_rms 0.051
_refine_ls_extinction_method none
_refine_ls_goodness_of_fit_ref 1.030
_refine_ls_hydrogen_treatment constr
_refine_ls_matrix_type full
_refine_ls_number_parameters 343
_refine_ls_number_reflns 5760
_refine_ls_number_restraints 0
_refine_ls_restrained_S_all 1.030
_refine_ls_R_factor_all 0.0949
_refine_ls_R_factor_gt 0.0627
_refine_ls_shift/su_max 0.000
_refine_ls_shift/su_mean 0.000
_refine_ls_structure_factor_coef Fsqd
_refine_ls_weighting_details 'calc w=1/[\s^2^(Fo^2^)+(0.0709P)^2^+0.5773P] where P=(Fo^2^+2Fc^2^)/3'
_refine_ls_weighting_scheme calc
_refine_ls_wR_factor_gt 0.1419
_refine_ls_wR_factor_ref 0.1648
_reflns_number_gt 3867
_reflns_number_total 5760
_reflns_threshold_expression >2sigma(I)
_cod_data_source_file jo900764s_si_001.cif
_cod_data_source_block ra187m
_cod_depositor_comments
;
The following automatic conversions were performed:
'_symmetry_cell_setting' value 'Triclinic' changed to 'triclinic'
according to '/home/saulius/struct/CIF-dictionaries/cif_core.dic'
dictionary named 'cif_core.dic' version 2.4.1 from 2010-06-29.

Automatic conversion script
Id: cif_fix_enum 1527 2010-12-29 10:47:43Z saulius 

The following automatic conversions were performed:

'_exptl_crystal_density_meas' value 'none' was changed to '?' - the
value is perceived as not measured.

Automatic conversion script
Id: cif_fix_values 3008 2015-01-20 13:52:24Z robertas 
;
_cod_original_sg_symbol_H-M P-1
_cod_database_code 4024683

loop_
_symmetry_equiv_pos_as_xyz
'x, y, z'
'-x, -y, -z'

loop_
_atom_site_label
_atom_site_type_symbol
_atom_site_fract_x
_atom_site_fract_y
_atom_site_fract_z
_atom_site_U_iso_or_equiv
_atom_site_adp_type
_atom_site_occupancy
_atom_site_symmetry_multiplicity
_atom_site_calc_flag
_atom_site_refinement_flags
_atom_site_disorder_assembly
_atom_site_disorder_group
S1 S 0.51931(11) 0.22007(11) 0.02878(5) 0.0619(3) Uani 1 1 d . . .
S2 S -0.37235(12) 0.19434(11) -0.27215(6) 0.0670(3) Uani 1 1 d . . .
S3 S 0.16715(12) 0.12599(13) -0.02531(6) 0.0767(3) Uani 1 1 d . . .
S4 S -0.08765(13) 0.36513(11) -0.33109(7) 0.0800(4) Uani 1 1 d . . .
O1 O 0.0472(4) 0.0017(3) -0.40685(14) 0.0824(8) Uani 1 1 d . . .
O2 O -0.5471(3) -0.3318(3) -0.44430(14) 0.0723(7) Uani 1 1 d . . .
O3 O -0.1645(3) -0.0515(3) -0.20516(14) 0.0817(8) Uani 1 1 d . . .
O4 O 0.6547(3) 0.4511(3) -0.04618(14) 0.0711(7) Uani 1 1 d . . .
O5 O 0.5758(3) 0.5557(3) -0.18099(14) 0.0729(7) Uani 1 1 d . . .
O6 O 0.3536(3) 0.3693(2) -0.20277(12) 0.0533(6) Uani 1 1 d . . .
C1 C -0.1040(8) 0.5158(5) -0.2682(5) 0.149(3) Uani 1 1 d . . .
H1A H -0.0885 0.5963 -0.2927 0.179 Uiso 1 1 calc R . .
H1B H -0.2137 0.4942 -0.2587 0.179 Uiso 1 1 calc R . .
C2 C -0.0382(7) 0.2828(6) 0.0059(4) 0.134(2) Uani 1 1 d . . .
H2A H -0.1039 0.3407 -0.0100 0.201 Uiso 1 1 calc R . .
H2B H 0.0428 0.3386 0.0479 0.201 Uiso 1 1 calc R . .
H2C H -0.1048 0.2008 0.0195 0.201 Uiso 1 1 calc R . .
C3 C -0.6706(6) -0.4451(5) -0.4842(3) 0.0883(13) Uani 1 1 d . . .
H3A H -0.7083 -0.4592 -0.5347 0.106 Uiso 1 1 calc R . .
C4 C 0.1506(6) -0.1026(5) -0.3262(2) 0.0862(13) Uani 1 1 d . . .
H4A H 0.1923 -0.1223 -0.2819 0.103 Uiso 1 1 calc R . .
C5 C -0.5047(6) 0.1240(5) -0.4220(3) 0.0966(15) Uani 1 1 d . . .
H5A H -0.5664 0.1499 -0.4613 0.145 Uiso 1 1 calc R . .
H5B H -0.5596 0.0293 -0.4170 0.145 Uiso 1 1 calc R . .
H5C H -0.3999 0.1254 -0.4333 0.145 Uiso 1 1 calc R . .
C6 C 0.1310(6) -0.1881(5) -0.3986(3) 0.0958(15) Uani 1 1 d . . .
H6A H 0.1564 -0.2743 -0.4106 0.115 Uiso 1 1 calc R . .
C7 C 0.0704(6) -0.1214(6) -0.4444(3) 0.0925(14) Uani 1 1 d . . .
H7A H 0.0463 -0.1530 -0.4956 0.111 Uiso 1 1 calc R . .
C8 C 0.0395(5) 0.2350(6) -0.0540(2) 0.0956(15) Uani 1 1 d . . .
H8A H 0.1047 0.3178 -0.0685 0.115 Uiso 1 1 calc R . .
H8B H -0.0423 0.1790 -0.0965 0.115 Uiso 1 1 calc R . .
C9 C -0.7303(6) -0.5329(5) -0.4418(3) 0.0884(14) Uani 1 1 d . . .
H9A H -0.8154 -0.6169 -0.4565 0.106 Uiso 1 1 calc R . .
C10 C -0.4863(5) 0.2285(5) -0.3514(3) 0.0776(12) Uani 1 1 d . . .
H10A H -0.5931 0.2278 -0.3413 0.093 Uiso 1 1 calc R . .
H10B H -0.4338 0.3240 -0.3577 0.093 Uiso 1 1 calc R . .
C11 C 0.5708(5) 0.1265(5) 0.1541(2) 0.0839(13) Uani 1 1 d . . .
H11A H 0.5290 0.0773 0.1907 0.126 Uiso 1 1 calc R . .
H11B H 0.6303 0.2240 0.1772 0.126 Uiso 1 1 calc R . .
H11C H 0.6411 0.0788 0.1313 0.126 Uiso 1 1 calc R . .
C12 C -0.6391(5) -0.4736(4) -0.3701(2) 0.0718(11) Uani 1 1 d . . .
H12A H -0.6529 -0.5113 -0.3282 0.086 Uiso 1 1 calc R . .
C13 C 0.4327(5) 0.1256(4) 0.09584(19) 0.0623(9) Uani 1 1 d . . .
H13A H 0.3605 0.1732 0.1182 0.075 Uiso 1 1 calc R . .
H13B H 0.3717 0.0277 0.0720 0.075 Uiso 1 1 calc R . .
C14 C -0.1774(4) 0.2156(4) -0.29454(19) 0.0552(9) Uani 1 1 d . . .
C15 C -0.5286(4) -0.3527(4) -0.37321(19) 0.0555(9) Uani 1 1 d . . .
C16 C 0.1651(4) 0.1488(4) -0.20446(18) 0.0539(8) Uani 1 1 d . . .
H16A H 0.1288 0.0741 -0.1807 0.065 Uiso 1 1 calc R . .
C17 C -0.3146(4) -0.1243(3) -0.32713(19) 0.0547(8) Uani 1 1 d . . .
H17A H -0.3263 -0.1009 -0.3734 0.066 Uiso 1 1 calc R . .
C18 C -0.1945(4) -0.0224(4) -0.2654(2) 0.0566(9) Uani 1 1 d . . .
C19 C 0.3584(4) 0.2160(3) -0.03666(17) 0.0492(8) Uani 1 1 d . . .
C20 C 0.4971(4) 0.4556(4) -0.16136(18) 0.0540(8) Uani 1 1 d . . .
C21 C 0.0988(4) 0.0097(4) -0.33387(18) 0.0559(9) Uani 1 1 d . . .
C22 C -0.1024(4) 0.1177(4) -0.28155(17) 0.0501(8) Uani 1 1 d . . .
C23 C 0.2878(4) 0.2571(3) -0.16734(17) 0.0484(8) Uani 1 1 d . . .
C24 C 0.5313(4) 0.3986(3) -0.09176(18) 0.0503(8) Uani 1 1 d . . .
C25 C 0.0779(4) 0.1346(4) -0.28187(17) 0.0515(8) Uani 1 1 d . . .
H25A H 0.1235 0.2225 -0.2990 0.062 Uiso 1 1 calc R . .
C26 C 0.3895(4) 0.2834(3) -0.09448(17) 0.0464(7) Uani 1 1 d . . .
C27 C -0.4063(4) -0.2482(3) -0.31838(19) 0.0528(8) Uani 1 1 d . . .
H27A H -0.3890 -0.2691 -0.2717 0.063 Uiso 1 1 calc R . .
C28 C -0.0042(12) 0.5581(11) -0.2035(5) 0.253(6) Uani 1 1 d . . .
H18A H -0.0271 0.6384 -0.1744 0.379 Uiso 1 1 calc R . .
H18B H 0.1053 0.5861 -0.2113 0.379 Uiso 1 1 calc R . .
H18C H -0.0185 0.4805 -0.1778 0.379 Uiso 1 1 calc R . .

loop_
_atom_site_aniso_label
_atom_site_aniso_U_11
_atom_site_aniso_U_22
_atom_site_aniso_U_33
_atom_site_aniso_U_23
_atom_site_aniso_U_13
_atom_site_aniso_U_12
S1 0.0486(5) 0.0869(7) 0.0542(5) 0.0269(5) 0.0082(4) 0.0190(5)
S2 0.0553(6) 0.0685(6) 0.0779(7) 0.0123(5) 0.0239(5) 0.0152(5)
S3 0.0467(5) 0.1113(9) 0.0768(7) 0.0482(6) 0.0145(5) 0.0107(5)
S4 0.0650(7) 0.0623(6) 0.1188(9) 0.0363(6) 0.0271(6) 0.0124(5)
O1 0.103(2) 0.087(2) 0.0511(16) 0.0109(15) 0.0022(15) 0.0267(17)
O2 0.0784(19) 0.0711(17) 0.0601(16) 0.0121(13) 0.0123(14) 0.0099(14)
O3 0.0730(18) 0.094(2) 0.0634(17) 0.0390(15) -0.0025(14) -0.0098(15)
O4 0.0570(16) 0.0745(17) 0.0654(16) 0.0181(13) -0.0031(13) -0.0050(13)
O5 0.0855(19) 0.0553(15) 0.0704(17) 0.0220(13) 0.0172(14) -0.0003(14)
O6 0.0550(14) 0.0529(13) 0.0490(13) 0.0165(10) 0.0063(10) 0.0081(11)
C1 0.131(5) 0.060(3) 0.245(9) -0.001(4) 0.083(6) 0.005(3)
C2 0.121(5) 0.119(5) 0.177(6) 0.032(4) 0.080(5) 0.037(4)
C3 0.092(3) 0.087(3) 0.066(3) -0.008(2) 0.000(2) 0.016(3)
C4 0.094(3) 0.101(3) 0.069(3) 0.014(3) -0.003(2) 0.049(3)
C5 0.093(4) 0.107(4) 0.085(3) 0.028(3) 0.007(3) 0.021(3)
C6 0.095(4) 0.093(3) 0.097(4) -0.005(3) 0.010(3) 0.043(3)
C7 0.101(4) 0.098(4) 0.065(3) -0.006(3) 0.010(3) 0.023(3)
C8 0.060(3) 0.163(5) 0.076(3) 0.026(3) 0.016(2) 0.050(3)
C9 0.084(3) 0.057(3) 0.103(4) -0.002(3) 0.006(3) 0.001(2)
C10 0.053(2) 0.079(3) 0.107(3) 0.028(3) 0.018(2) 0.022(2)
C11 0.086(3) 0.114(4) 0.065(3) 0.040(2) 0.010(2) 0.041(3)
C12 0.078(3) 0.054(2) 0.078(3) 0.017(2) 0.008(2) 0.009(2)
C13 0.069(2) 0.068(2) 0.056(2) 0.0236(18) 0.0162(18) 0.0209(19)
C14 0.0461(19) 0.054(2) 0.060(2) 0.0082(16) 0.0112(16) 0.0063(16)
C15 0.062(2) 0.049(2) 0.059(2) 0.0162(16) 0.0139(17) 0.0177(17)
C16 0.0486(19) 0.059(2) 0.0501(19) 0.0168(16) 0.0054(15) 0.0065(16)
C17 0.056(2) 0.053(2) 0.053(2) 0.0168(16) 0.0079(16) 0.0103(17)
C18 0.0457(19) 0.066(2) 0.058(2) 0.0215(18) 0.0114(16) 0.0103(17)
C19 0.0473(19) 0.0508(18) 0.0480(19) 0.0078(15) 0.0095(15) 0.0129(15)
C20 0.060(2) 0.0459(19) 0.053(2) 0.0104(16) 0.0159(17) 0.0076(16)
C21 0.0455(19) 0.068(2) 0.048(2) 0.0108(17) 0.0026(15) 0.0104(17)
C22 0.0445(18) 0.056(2) 0.0428(18) 0.0105(15) 0.0070(14) 0.0031(15)
C23 0.0466(18) 0.0527(19) 0.0481(18) 0.0161(15) 0.0120(15) 0.0128(15)
C24 0.049(2) 0.0474(18) 0.0494(19) 0.0076(15) 0.0067(15) 0.0083(15)
C25 0.0425(18) 0.060(2) 0.0481(19) 0.0178(16) 0.0051(14) 0.0045(15)
C26 0.0454(18) 0.0511(18) 0.0410(17) 0.0088(14) 0.0068(14) 0.0120(15)
C27 0.053(2) 0.053(2) 0.055(2) 0.0158(16) 0.0097(16) 0.0161(16)
C28 0.206(10) 0.258(11) 0.185(9) -0.124(8) 0.003(7) 0.005(8)

loop_
_atom_type_symbol
_atom_type_description
_atom_type_scat_dispersion_real
_atom_type_scat_dispersion_imag
_atom_type_scat_source
C C 0.0033 0.0016 'International Tables Vol C Tables 4.2.6.8 and 6.1.1.4'
H H 0.0000 0.0000 'International Tables Vol C Tables 4.2.6.8 and 6.1.1.4'
O O 0.0106 0.0060 'International Tables Vol C Tables 4.2.6.8 and 6.1.1.4'
S S 0.1246 0.1234 'International Tables Vol C Tables 4.2.6.8 and 6.1.1.4'

loop_
_geom_angle_atom_site_label_1
_geom_angle_atom_site_label_2
_geom_angle_atom_site_label_3
_geom_angle
_geom_angle_site_symmetry_1
_geom_angle_site_symmetry_3
_geom_angle_publ_flag
C19 S1 C13 105.83(17) . . ?
C14 S2 C10 103.47(18) . . ?
C19 S3 C8 104.4(2) . . ?
C14 S4 C1 104.4(3) . . ?
C21 O1 C7 106.3(3) . . ?
C15 O2 C3 105.9(3) . . ?
C20 O6 C23 110.2(2) . . ?
C28 C1 S4 117.7(7) . . ?
C28 C1 H1A 107.9 . . ?
S4 C1 H1A 107.9 . . ?
C28 C1 H1B 107.9 . . ?
S4 C1 H1B 107.9 . . ?
H1A C1 H1B 107.2 . . ?
C8 C2 H2A 109.5 . . ?
C8 C2 H2B 109.5 . . ?
H2A C2 H2B 109.5 . . ?
C8 C2 H2C 109.5 . . ?
H2A C2 H2C 109.5 . . ?
H2B C2 H2C 109.5 . . ?
C9 C3 O2 111.2(4) . . ?
C9 C3 H3A 124.4 . . ?
O2 C3 H3A 124.4 . . ?
C21 C4 C6 107.3(4) . . ?
C21 C4 H4A 126.4 . . ?
C6 C4 H4A 126.4 . . ?
C10 C5 H5A 109.5 . . ?
C10 C5 H5B 109.5 . . ?
H5A C5 H5B 109.5 . . ?
C10 C5 H5C 109.5 . . ?
H5A C5 H5C 109.5 . . ?
H5B C5 H5C 109.5 . . ?
C7 C6 C4 106.3(4) . . ?
C7 C6 H6A 126.9 . . ?
C4 C6 H6A 126.9 . . ?
C6 C7 O1 110.7(4) . . ?
C6 C7 H7A 124.7 . . ?
O1 C7 H7A 124.7 . . ?
C2 C8 S3 110.7(4) . . ?
C2 C8 H8A 109.5 . . ?
S3 C8 H8A 109.5 . . ?
C2 C8 H8B 109.5 . . ?
S3 C8 H8B 109.5 . . ?
H8A C8 H8B 108.1 . . ?
C3 C9 C12 106.2(4) . . ?
C3 C9 H9A 126.9 . . ?
C12 C9 H9A 126.9 . . ?
C5 C10 S2 114.8(3) . . ?
C5 C10 H10A 108.6 . . ?
S2 C10 H10A 108.6 . . ?
C5 C10 H10B 108.6 . . ?
S2 C10 H10B 108.6 . . ?
H10A C10 H10B 107.6 . . ?
C13 C11 H11A 109.5 . . ?
C13 C11 H11B 109.5 . . ?
H11A C11 H11B 109.5 . . ?
C13 C11 H11C 109.5 . . ?
H11A C11 H11C 109.5 . . ?
H11B C11 H11C 109.5 . . ?
C15 C12 C9 107.6(4) . . ?
C15 C12 H12A 126.2 . . ?
C9 C12 H12A 126.2 . . ?
C11 C13 S1 107.3(3) . . ?
C11 C13 H13A 110.3 . . ?
S1 C13 H13A 110.3 . . ?
C11 C13 H13B 110.3 . . ?
S1 C13 H13B 110.3 . . ?
H13A C13 H13B 108.5 . . ?
C22 C14 S2 117.6(3) . . ?
C22 C14 S4 122.5(3) . . ?
S2 C14 S4 119.8(2) . . ?
C12 C15 O2 109.1(3) . . ?
C12 C15 C27 132.6(4) . . ?
O2 C15 C27 118.3(3) . . ?
C23 C16 C25 126.0(3) . . ?
C23 C16 H16A 117.0 . . ?
C25 C16 H16A 117.0 . . ?
C27 C17 C18 121.8(3) . . ?
C27 C17 H17A 119.1 . . ?
C18 C17 H17A 119.1 . . ?
O3 C18 C17 122.2(3) . . ?
O3 C18 C22 120.9(3) . . ?
C17 C18 C22 116.8(3) . . ?
C26 C19 S1 118.4(2) . . ?
C26 C19 S3 124.4(2) . . ?
S1 C19 S3 117.25(19) . . ?
O5 C20 O6 122.0(3) . . ?
O5 C20 C24 129.6(3) . . ?
O6 C20 C24 108.4(3) . . ?
C4 C21 O1 109.4(3) . . ?
C4 C21 C25 135.1(3) . . ?
O1 C21 C25 115.4(3) . . ?
C14 C22 C18 120.5(3) . . ?
C14 C22 C25 124.7(3) . . ?
C18 C22 C25 114.8(3) . . ?
C16 C23 O6 119.1(3) . . ?
C16 C23 C26 132.5(3) . . ?
O6 C23 C26 108.1(3) . . ?
O4 C24 C26 132.1(3) . . ?
O4 C24 C20 122.7(3) . . ?
C26 C24 C20 105.1(3) . . ?
C21 C25 C16 111.1(3) . . ?
C21 C25 C22 110.3(3) . . ?
C16 C25 C22 109.8(3) . . ?
C21 C25 H25A 108.5 . . ?
C16 C25 H25A 108.5 . . ?
C22 C25 H25A 108.5 . . ?
C19 C26 C24 124.4(3) . . ?
C19 C26 C23 128.2(3) . . ?
C24 C26 C23 107.3(3) . . ?
C17 C27 C15 126.7(3) . . ?
C17 C27 H27A 116.7 . . ?
C15 C27 H27A 116.7 . . ?
C1 C28 H18A 109.5 . . ?
C1 C28 H18B 109.5 . . ?
H18A C28 H18B 109.5 . . ?
C1 C28 H18C 109.5 . . ?
H18A C28 H18C 109.5 . . ?
H18B C28 H18C 109.5 . . ?

loop_
_geom_bond_atom_site_label_1
_geom_bond_atom_site_label_2
_geom_bond_distance
_geom_bond_site_symmetry_2
_geom_bond_publ_flag
S1 C19 1.720(3) . ?
S1 C13 1.811(3) . ?
S2 C14 1.769(3) . ?
S2 C10 1.799(4) . ?
S3 C19 1.733(3) . ?
S3 C8 1.824(5) . ?
S4 C14 1.771(4) . ?
S4 C1 1.776(6) . ?
O1 C21 1.358(4) . ?
O1 C7 1.369(5) . ?
O2 C15 1.370(4) . ?
O2 C3 1.360(5) . ?
O3 C18 1.218(4) . ?
O4 C24 1.213(4) . ?
O5 C20 1.192(4) . ?
O6 C20 1.363(4) . ?
O6 C23 1.417(4) . ?
C1 C28 1.324(10) . ?
C1 H1A 0.9700 . ?
C1 H1B 0.9700 . ?
C2 C8 1.451(6) . ?
C2 H2A 0.9600 . ?
C2 H2B 0.9600 . ?
C2 H2C 0.9600 . ?
C3 C9 1.324(6) . ?
C3 H3A 0.9300 . ?
C4 C21 1.319(5) . ?
C4 C6 1.426(6) . ?
C4 H4A 0.9300 . ?
C5 C10 1.489(6) . ?
C5 H5A 0.9600 . ?
C5 H5B 0.9600 . ?
C5 H5C 0.9600 . ?
C6 C7 1.300(6) . ?
C6 H6A 0.9300 . ?
C7 H7A 0.9300 . ?
C8 H8A 0.9700 . ?
C8 H8B 0.9700 . ?
C9 C12 1.405(6) . ?
C9 H9A 0.9300 . ?
C10 H10A 0.9700 . ?
C10 H10B 0.9700 . ?
C11 C13 1.509(5) . ?
C11 H11A 0.9600 . ?
C11 H11B 0.9600 . ?
C11 H11C 0.9600 . ?
C12 C15 1.341(5) . ?
C12 H12A 0.9300 . ?
C13 H13A 0.9700 . ?
C13 H13B 0.9700 . ?
C14 C22 1.333(5) . ?
C15 C27 1.426(5) . ?
C16 C23 1.315(4) . ?
C16 C25 1.506(4) . ?
C16 H16A 0.9300 . ?
C17 C27 1.326(4) . ?
C17 C18 1.475(5) . ?
C17 H17A 0.9300 . ?
C18 C22 1.509(5) . ?
C19 C26 1.380(4) . ?
C20 C24 1.523(5) . ?
C21 C25 1.496(5) . ?
C22 C25 1.536(4) . ?
C23 C26 1.464(4) . ?
C24 C26 1.435(4) . ?
C25 H25A 0.9800 . ?
C27 H27A 0.9300 . ?
C28 H18A 0.9600 . ?
C28 H18B 0.9600 . ?
C28 H18C 0.9600 . ?
